data_4332771
loop_
_publ_author_name
'Hayoun, Rebecca'
'Zhong, Diane K.'
'Rheingold, Arnold L.'
'Doerrer, Linda H.'

_publ_section_title
;
 Gold(III) and Platinum(II) Polypyridyl Double Salts and a General
 Metathesis Route to Metallophilic Interactions
;
_journal_issue 16
_journal_name_full 'Inorganic Chemistry'
_journal_page_first 6120
_journal_page_last 6122
_journal_paper_doi 10.1021/ic060830z
_journal_volume 45
_journal_year 2006
_chemical_formula_sum 'C36 H36 Au2 Br6 Cl2 N8 O2 Pt2'
_chemical_formula_weight 1947.20
_chemical_name_systematic
; 

 ? 

;
_space_group_IT_number 2
_symmetry_cell_setting triclinic
_symmetry_space_group_name_Hall '-P 1'
_symmetry_space_group_name_H-M 'P -1'
_atom_sites_solution_hydrogens geom
_atom_sites_solution_primary direct
_atom_sites_solution_secondary difmap
_audit_creation_method SHELXL-97
_cell_angle_alpha 89.093(9)
_cell_angle_beta 76.112(9)
_cell_angle_gamma 71.306(9)
_cell_formula_units_Z 1
_cell_length_a 7.996(4)
_cell_length_b 10.059(5)
_cell_length_c 15.765(8)
_cell_measurement_reflns_used 5310
_cell_measurement_temperature 208(2)
_cell_measurement_theta_max 28.09
_cell_measurement_theta_min 2.45
_cell_volume 1163.4(10)
_computing_cell_refinement 'Bruker SMART'
_computing_data_collection 'Bruker SMART'
_computing_data_reduction 'Bruker SAINT'
_computing_molecular_graphics 'Bruker SHELXTL'
_computing_publication_material 'Bruker SHELXTL'
_computing_structure_refinement 'SHELXL-97 (Sheldrick, 1997)'
_computing_structure_solution 'SHELXS-97 (Sheldrick, 1990)'
_diffrn_ambient_temperature 208(2)
_diffrn_measured_fraction_theta_full 0.888
_diffrn_measured_fraction_theta_max 0.888
_diffrn_measurement_device_type 'CCD area detector'
_diffrn_measurement_method 'phi and omega scans'
_diffrn_radiation_monochromator graphite
_diffrn_radiation_source 'fine-focus sealed tube'
_diffrn_radiation_type MoK\a
_diffrn_radiation_wavelength 0.71073
_diffrn_reflns_av_R_equivalents 0.0236
_diffrn_reflns_av_sigmaI/netI 0.0423
_diffrn_reflns_limit_h_max 10
_diffrn_reflns_limit_h_min -10
_diffrn_reflns_limit_k_max 13
_diffrn_reflns_limit_k_min -12
_diffrn_reflns_limit_l_max 20
_diffrn_reflns_limit_l_min -19
_diffrn_reflns_number 7976
_diffrn_reflns_theta_full 28.18
_diffrn_reflns_theta_max 28.18
_diffrn_reflns_theta_min 1.33
_exptl_absorpt_coefficient_mu 17.587
_exptl_absorpt_correction_T_max 0.2722
_exptl_absorpt_correction_T_min 0.1268
_exptl_absorpt_correction_type multi-scan
_exptl_absorpt_process_details sadabs
_exptl_crystal_colour red
_exptl_crystal_density_diffrn 2.779
_exptl_crystal_density_meas ?
_exptl_crystal_density_method 'not measured'
_exptl_crystal_description plate
_exptl_crystal_F_000 882
_exptl_crystal_size_max 0.20
_exptl_crystal_size_mid 0.20
_exptl_crystal_size_min 0.10
_refine_diff_density_max 3.756
_refine_diff_density_min -3.606
_refine_diff_density_rms 0.314
_refine_ls_extinction_method none
_refine_ls_goodness_of_fit_ref 1.024
_refine_ls_hydrogen_treatment mixed
_refine_ls_matrix_type full
_refine_ls_number_parameters 265
_refine_ls_number_reflns 5086
_refine_ls_number_restraints 0
_refine_ls_restrained_S_all 1.024
_refine_ls_R_factor_all 0.0604
_refine_ls_R_factor_gt 0.0527
_refine_ls_shift/su_max 0.061
_refine_ls_shift/su_mean 0.007
_refine_ls_structure_factor_coef Fsqd
_refine_ls_weighting_details 'calc w=1/[\s^2^(Fo^2^)+(0.0900P)^2^+11.0000P] where P=(Fo^2^+2Fc^2^)/3'
_refine_ls_weighting_scheme calc
_refine_ls_wR_factor_gt 0.1389
_refine_ls_wR_factor_ref 0.1445
_reflns_number_gt 4346
_reflns_number_total 5086
_reflns_threshold_expression >2sigma(I)
_cod_data_source_file ic060830zsup1.cif
_cod_data_source_block lhd32
_cod_depositor_comments
;
The following automatic conversions were performed:

'_symmetry_cell_setting' value 'Triclinic' changed to 'triclinic'
according to /home/saulius/struct/CIF-dictionaries/cif_core.dic
dictionary named 'cif_core.dic' version 2.4.2 from 2011-04-26.

Automatic conversion script
Id: cif_fix_values 1891 2012-01-12 08:04:46Z andrius 

The following automatic conversions were performed:

'_exptl_crystal_density_meas' value 'not measured' was changed to '?'
- the value is perceived as not measured.

Automatic conversion script
Id: cif_fix_values 3008 2015-01-20 13:52:24Z robertas 
;
_cod_original_sg_symbol_H-M P-1
_cod_database_code 4332771

loop_
_symmetry_equiv_pos_as_xyz
'x, y, z'
'-x, -y, -z'

loop_
_atom_site_label
_atom_site_type_symbol
_atom_site_fract_x
_atom_site_fract_y
_atom_site_fract_z
_atom_site_U_iso_or_equiv
_atom_site_adp_type
_atom_site_occupancy
_atom_site_symmetry_multiplicity
_atom_site_calc_flag
_atom_site_refinement_flags
Pt1 Pt 1.00345(5) -0.33003(4) -0.01088(2) 0.02555(13) Uani 1 1 d .
Au1 Au 0.0000 0.0000 0.0000 0.03702(17) Uani 1 2 d S
Au2 Au 0.5000 -0.5000 0.5000 0.03825(18) Uani 1 2 d S
Br1 Br -0.10303(17) 0.00618(12) 0.15616(9) 0.0453(3) Uani 1 1 d .
Br2 Br 0.81961(18) -0.54138(19) 0.48560(10) 0.0620(4) Uani 1 1 d .
Br3 Br 0.5653(2) -0.5889(2) 0.35005(10) 0.0811(6) Uani 1 1 d .
Cl1 Cl 1.3117(2) -0.4079(2) -0.09180(13) 0.0182(4) Uani 1 1 d .
O1 O 0.619(3) 0.088(2) -0.3839(10) 0.163(9) Uani 1 1 d .
N1 N 0.8810(12) -0.2750(9) -0.1126(6) 0.0313(18) Uani 1 1 d .
N2 N 0.7546(11) -0.2673(9) 0.0547(6) 0.0319(18) Uani 1 1 d .
N3 N 1.0407(12) -0.3646(8) 0.1102(5) 0.0288(17) Uani 1 1 d .
N4 N 0.761(2) -0.0097(14) -0.5183(8) 0.075(4) Uani 1 1 d .
C1 C 0.9651(17) -0.2833(12) -0.1977(7) 0.038(2) Uani 1 1 d .
H1A H 1.0929 -0.3189 -0.2167 0.046 Uiso 1 1 calc R
C2 C 0.8569(19) -0.2370(14) -0.2584(8) 0.046(3) Uani 1 1 d .
H2A H 0.9143 -0.2423 -0.3183 0.056 Uiso 1 1 calc R
C3 C 0.672(2) -0.1853(14) -0.2320(10) 0.056(3) Uani 1 1 d .
H3A H 0.6017 -0.1540 -0.2728 0.067 Uiso 1 1 calc R
C4 C 0.5895(17) -0.1797(12) -0.1433(9) 0.044(3) Uani 1 1 d .
H4A H 0.4618 -0.1461 -0.1238 0.053 Uiso 1 1 calc R
C5 C 0.6949(14) -0.2237(11) -0.0831(7) 0.032(2) Uani 1 1 d .
C6 C 0.6190(14) -0.2189(10) 0.0121(8) 0.035(2) Uani 1 1 d .
C7 C 0.4405(14) -0.1684(12) 0.0585(9) 0.044(3) Uani 1 1 d .
H7A H 0.3470 -0.1323 0.0295 0.052 Uiso 1 1 calc R
C8 C 0.3992(16) -0.1716(12) 0.1506(9) 0.044(3) Uani 1 1 d .
H8A H 0.2771 -0.1399 0.1831 0.053 Uiso 1 1 calc R
C9 C 0.5372(16) -0.2210(12) 0.1936(9) 0.043(3) Uani 1 1 d .
H9A H 0.5092 -0.2204 0.2550 0.052 Uiso 1 1 calc R
C10 C 0.7175(14) -0.2715(11) 0.1450(6) 0.032(2) Uani 1 1 d .
C11 C 0.8848(15) -0.3292(10) 0.1736(7) 0.031(2) Uani 1 1 d .
C12 C 0.8866(18) -0.3455(13) 0.2624(8) 0.045(3) Uani 1 1 d .
H12A H 0.7769 -0.3199 0.3062 0.054 Uiso 1 1 calc R
C13 C 1.052(2) -0.3995(14) 0.2841(9) 0.050(3) Uani 1 1 d .
H13A H 1.0557 -0.4120 0.3429 0.060 Uiso 1 1 calc R
C14 C 1.2097(17) -0.4346(13) 0.2190(8) 0.043(3) Uani 1 1 d .
H14A H 1.3228 -0.4701 0.2332 0.052 Uiso 1 1 calc R
C15 C 1.2036(16) -0.4182(11) 0.1334(8) 0.038(2) Uani 1 1 d .
H15A H 1.3131 -0.4441 0.0894 0.046 Uiso 1 1 calc R
C16 C 0.702(5) 0.096(3) -0.4634(16) 0.164(16) Uani 1 1 d .
H16A H 0.7194 0.1810 -0.4812 0.197 Uiso 1 1 calc R
C17 C 0.745(4) -0.153(2) -0.4982(17) 0.120(9) Uani 1 1 d .
H17A H 0.6908 -0.1536 -0.4362 0.180 Uiso 1 1 calc R
H17B H 0.8648 -0.2235 -0.5137 0.180 Uiso 1 1 calc R
H17C H 0.6681 -0.1741 -0.5317 0.180 Uiso 1 1 calc R
C18 C 0.845(4) -0.006(3) -0.6134(15) 0.141(12) Uani 1 1 d .
H18A H 0.8516 0.0874 -0.6252 0.211 Uiso 1 1 calc R
H18B H 0.7710 -0.0285 -0.6479 0.211 Uiso 1 1 calc R
H18C H 0.9666 -0.0741 -0.6288 0.211 Uiso 1 1 calc R

loop_
_atom_site_aniso_label
_atom_site_aniso_U_11
_atom_site_aniso_U_22
_atom_site_aniso_U_33
_atom_site_aniso_U_23
_atom_site_aniso_U_13
_atom_site_aniso_U_12
Pt1 0.0200(2) 0.0296(2) 0.0246(2) 0.00205(13) -0.00260(14) -0.00708(15)
Au1 0.0306(3) 0.0342(3) 0.0470(4) 0.0062(2) -0.0145(3) -0.0082(2)
Au2 0.0276(3) 0.0596(4) 0.0302(3) 0.0094(3) -0.0084(2) -0.0172(3)
Br1 0.0442(6) 0.0406(6) 0.0511(7) 0.0069(5) -0.0152(6) -0.0119(5)
Br2 0.0343(6) 0.1054(12) 0.0500(8) 0.0101(7) -0.0120(6) -0.0268(7)
Br3 0.0450(8) 0.1480(17) 0.0418(8) -0.0192(9) -0.0111(6) -0.0188(9)
Cl1 0.0062(8) 0.0212(9) 0.0208(9) -0.0002(7) 0.0031(7) -0.0004(7)
O1 0.24(2) 0.154(16) 0.041(8) -0.031(9) 0.032(11) -0.038(15)
N1 0.030(4) 0.042(5) 0.025(4) 0.001(3) -0.012(4) -0.012(4)
N2 0.024(4) 0.037(4) 0.035(5) 0.006(4) -0.004(4) -0.012(3)
N3 0.034(4) 0.032(4) 0.019(4) -0.002(3) -0.003(3) -0.010(3)
N4 0.107(12) 0.063(8) 0.033(6) 0.006(5) 0.004(7) -0.012(7)
C1 0.041(6) 0.045(6) 0.030(6) 0.006(4) -0.010(5) -0.014(5)
C2 0.060(8) 0.060(7) 0.030(6) 0.009(5) -0.014(6) -0.031(6)
C3 0.062(9) 0.053(7) 0.062(9) 0.015(6) -0.036(8) -0.017(7)
C4 0.034(6) 0.042(6) 0.052(7) 0.003(5) -0.016(5) -0.004(5)
C5 0.032(5) 0.034(5) 0.036(6) 0.002(4) -0.011(4) -0.016(4)
C6 0.026(5) 0.029(5) 0.047(6) 0.003(4) -0.012(5) -0.004(4)
C7 0.020(5) 0.040(6) 0.059(8) -0.002(5) 0.004(5) -0.003(4)
C8 0.025(5) 0.038(6) 0.057(8) -0.008(5) 0.010(5) -0.007(5)
C9 0.034(6) 0.037(6) 0.048(7) -0.008(5) 0.008(5) -0.010(5)
C10 0.034(5) 0.043(5) 0.020(5) 0.005(4) 0.003(4) -0.024(5)
C11 0.041(6) 0.030(5) 0.023(5) 0.001(4) -0.008(4) -0.014(4)
C12 0.048(7) 0.058(7) 0.026(6) 0.007(5) -0.002(5) -0.021(6)
C13 0.062(8) 0.055(7) 0.038(7) 0.012(5) -0.025(6) -0.019(6)
C14 0.040(6) 0.051(7) 0.042(7) 0.014(5) -0.012(5) -0.020(5)
C15 0.036(6) 0.037(5) 0.046(7) 0.006(5) -0.017(5) -0.012(5)
C16 0.30(5) 0.078(15) 0.067(15) -0.012(11) 0.01(2) -0.04(2)
C17 0.18(3) 0.097(17) 0.103(19) 0.019(14) -0.050(19) -0.053(18)
C18 0.22(3) 0.093(16) 0.069(14) 0.001(12) 0.031(17) -0.039(18)

loop_
_atom_type_symbol
_atom_type_description
_atom_type_scat_dispersion_real
_atom_type_scat_dispersion_imag
_atom_type_scat_source
C C 0.0033 0.0016 'International Tables Vol C Tables 4.2.6.8 and 6.1.1.4'
H H 0.0000 0.0000 'International Tables Vol C Tables 4.2.6.8 and 6.1.1.4'
N N 0.0061 0.0033 'International Tables Vol C Tables 4.2.6.8 and 6.1.1.4'
Cl Cl 0.1484 0.1585 'International Tables Vol C Tables 4.2.6.8 and 6.1.1.4'
Br Br -0.2901 2.4595 'International Tables Vol C Tables 4.2.6.8 and 6.1.1.4'
Pt Pt -1.7033 8.3905 'International Tables Vol C Tables 4.2.6.8 and 6.1.1.4'
Au Au -2.0133 8.8022 'International Tables Vol C Tables 4.2.6.8 and 6.1.1.4'
O O 0.0106 0.0060 'International Tables Vol C Tables 4.2.6.8 and 6.1.1.4'

loop_
_geom_angle_atom_site_label_1
_geom_angle_atom_site_label_2
_geom_angle_atom_site_label_3
_geom_angle
_geom_angle_site_symmetry_1
_geom_angle_site_symmetry_3
N2 Pt1 N3 80.7(4) . .
N2 Pt1 N1 81.1(4) . .
N3 Pt1 N1 161.9(4) . .
N2 Pt1 Cl1 179.9(3) . .
N3 Pt1 Cl1 99.1(3) . .
N1 Pt1 Cl1 99.0(3) . .
Br1 Au1 Br1 180.0 2 .
Br2 Au2 Br2 179.999(2) . 2_646
Br2 Au2 Br3 90.18(5) . .
Br2 Au2 Br3 89.82(5) 2_646 .
Br2 Au2 Br3 89.82(5) . 2_646
Br2 Au2 Br3 90.18(5) 2_646 2_646
Br3 Au2 Br3 180.0 . 2_646
C1 N1 C5 122.0(9) . .
C1 N1 Pt1 126.6(7) . .
C5 N1 Pt1 111.4(7) . .
C6 N2 C10 121.9(9) . .
C6 N2 Pt1 119.7(8) . .
C10 N2 Pt1 118.5(7) . .
C11 N3 C15 118.8(9) . .
C11 N3 Pt1 113.8(7) . .
C15 N3 Pt1 127.4(8) . .
C16 N4 C18 124.2(19) . .
C16 N4 C17 125(2) . .
C18 N4 C17 110.7(16) . .
N1 C1 C2 118.4(11) . .
C3 C2 C1 121.5(12) . .
C2 C3 C4 118.5(12) . .
C3 C4 C5 120.4(12) . .
N1 C5 C4 119.2(10) . .
N1 C5 C6 116.8(9) . .
C4 C5 C6 124.0(10) . .
C7 C6 N2 120.3(11) . .
C7 C6 C5 128.7(10) . .
N2 C6 C5 111.0(9) . .
C6 C7 C8 118.9(11) . .
C9 C8 C7 120.6(10) . .
C8 C9 C10 119.5(12) . .
N2 C10 C9 118.8(10) . .
N2 C10 C11 110.9(9) . .
C9 C10 C11 130.3(10) . .
N3 C11 C12 121.1(10) . .
N3 C11 C10 116.1(9) . .
C12 C11 C10 122.8(10) . .
C13 C12 C11 119.1(11) . .
C14 C13 C12 119.2(11) . .
C13 C14 C15 120.3(11) . .
C14 C15 N3 121.4(11) . .
N4 C16 O1 121(3) . .

loop_
_geom_bond_atom_site_label_1
_geom_bond_atom_site_label_2
_geom_bond_distance
_geom_bond_site_symmetry_2
Pt1 N2 1.912(9) .
Pt1 N3 2.010(8) .
Pt1 N1 2.053(8) .
Pt1 Cl1 2.367(2) .
Au1 Br1 2.3961(18) 2
Au1 Br1 2.3962(18) .
Au2 Br2 2.4081(18) .
Au2 Br2 2.4082(18) 2_646
Au2 Br3 2.4157(19) .
Au2 Br3 2.4158(19) 2_646
O1 C16 1.29(3) .
N1 C1 1.339(14) .
N1 C5 1.371(14) .
N2 C6 1.366(13) .
N2 C10 1.386(13) .
N3 C11 1.345(14) .
N3 C15 1.375(13) .
N4 C16 1.27(3) .
N4 C18 1.49(2) .
N4 C17 1.51(3) .
C1 C2 1.416(16) .
C2 C3 1.36(2) .
C3 C4 1.39(2) .
C4 C5 1.392(15) .
C5 C6 1.472(16) .
C6 C7 1.370(15) .
C7 C8 1.413(19) .
C8 C9 1.385(19) .
C9 C10 1.391(15) .
C10 C11 1.454(15) .
C11 C12 1.409(15) .
C12 C13 1.381(18) .
C13 C14 1.370(19) .
C14 C15 1.368(17) .
